data_7040393
loop_
_publ_author_name
'Kuei, Chu-Yun'
'Liu, Shih-Hung'
'Chou, Pi-Tai'
'Lee, Gene-Hsiang'
'Chi, Yun'

_publ_section_title
;
 Room temperature blue phosphorescence: a combined experimental and
 theoretical study on the bis-tridentate Ir(iii) metal complexes.
;
_journal_issue 39
_journal_name_full 'Dalton transactions (Cambridge, England : 2003)'
_journal_page_first 15364
_journal_paper_doi 10.1039/c6dt02611g
_journal_volume 45
_journal_year 2016
_chemical_formula_moiety 'C38 H37 Cl2 F5 Ir N7'
_chemical_formula_sum 'C38 H37 Cl2 F5 Ir N7'
_chemical_formula_weight 949.85
_chemical_name_systematic
; 
 ? 
;
_space_group_IT_number 19
_symmetry_cell_setting orthorhombic
_symmetry_space_group_name_Hall 'P 2ac 2ab'
_symmetry_space_group_name_H-M 'P 21 21 21'
_atom_sites_solution_hydrogens geom
_atom_sites_solution_primary direct
_atom_sites_solution_secondary difmap
_audit_creation_method SHELXL-97
_audit_update_record
;
2016-06-30 deposited with the CCDC.
2016-08-18 downloaded from the CCDC.
;
_cell_angle_alpha 90.00
_cell_angle_beta 90.00
_cell_angle_gamma 90.00
_cell_formula_units_Z 4
_cell_length_a 12.9983(5)
_cell_length_b 14.3534(5)
_cell_length_c 20.2708(8)
_cell_measurement_reflns_used 6601
_cell_measurement_temperature 150(2)
_cell_measurement_theta_max 22.69
_cell_measurement_theta_min 2.34
_cell_volume 3781.9(2)
_computing_cell_refinement 'Bruker SAINT'
_computing_data_collection 'Bruker SMART'
_computing_data_reduction 'Bruker SAINT'
_computing_molecular_graphics 'Bruker SHELXTL'
_computing_publication_material 'Bruker SHELXTL'
_computing_structure_refinement 'SHELXL-97 (Sheldrick, 1997)'
_computing_structure_solution 'SHELXS-97 (Sheldrick, 1990)'
_diffrn_ambient_temperature 150(2)
_diffrn_measured_fraction_theta_full 1.000
_diffrn_measured_fraction_theta_max 1.000
_diffrn_measurement_device_type 'BRUKER SMART APEXCCD area detector'
_diffrn_measurement_method 'omega scans'
_diffrn_radiation_monochromator graphite
_diffrn_radiation_source 'fine-focus sealed tube'
_diffrn_radiation_type MoK\a
_diffrn_radiation_wavelength 0.71073
_diffrn_reflns_av_R_equivalents 0.0527
_diffrn_reflns_av_sigmaI/netI 0.0572
_diffrn_reflns_limit_h_max 16
_diffrn_reflns_limit_h_min -16
_diffrn_reflns_limit_k_max 18
_diffrn_reflns_limit_k_min -18
_diffrn_reflns_limit_l_max 26
_diffrn_reflns_limit_l_min -26
_diffrn_reflns_number 29333
_diffrn_reflns_theta_full 27.50
_diffrn_reflns_theta_max 27.50
_diffrn_reflns_theta_min 1.74
_exptl_absorpt_coefficient_mu 3.735
_exptl_absorpt_correction_T_max 0.6043
_exptl_absorpt_correction_T_min 0.4553
_exptl_absorpt_correction_type multi-scan
_exptl_absorpt_process_details 'SADABS (BRUKER, 2001)'
_exptl_crystal_colour yellow
_exptl_crystal_density_diffrn 1.668
_exptl_crystal_density_meas ?
_exptl_crystal_density_method 'not measured'
_exptl_crystal_description block
_exptl_crystal_F_000 1880
_exptl_crystal_size_max 0.25
_exptl_crystal_size_mid 0.15
_exptl_crystal_size_min 0.15
_refine_diff_density_max 1.140
_refine_diff_density_min -0.599
_refine_diff_density_rms 0.099
_refine_ls_abs_structure_details 'Flack H D (1983), Acta Cryst. A39, 876-881'
_refine_ls_abs_structure_Flack -0.009(6)
_refine_ls_extinction_method none
_refine_ls_goodness_of_fit_ref 1.017
_refine_ls_hydrogen_treatment constr
_refine_ls_matrix_type full
_refine_ls_number_parameters 505
_refine_ls_number_reflns 8683
_refine_ls_number_restraints 22
_refine_ls_restrained_S_all 1.020
_refine_ls_R_factor_all 0.0367
_refine_ls_R_factor_gt 0.0316
_refine_ls_shift/su_max 0.009
_refine_ls_shift/su_mean 0.000
_refine_ls_structure_factor_coef Fsqd
_refine_ls_weighting_details 'calc w=1/[\s^2^(Fo^2^)+(0.0203P)^2^+0.0000P] where P=(Fo^2^+2Fc^2^)/3'
_refine_ls_weighting_scheme calc
_refine_ls_wR_factor_gt 0.0652
_refine_ls_wR_factor_ref 0.0670
_reflns_number_gt 7899
_reflns_number_total 8683
_reflns_threshold_expression >2sigma(I)
_cod_data_source_file c6dt02611g2.cif
_cod_data_source_block Complex_2b
_cod_depositor_comments
;
The following automatic conversions were performed:

'_symmetry_cell_setting' value 'Orthorhombic' changed to
'orthorhombic' according to
/usr/data/users/saulius/crontab/automatic-downloads/rss-feeds/RSC/lib/dictionaries/cif_core.dic
dictionary named 'cif_core.dic' version 2.4.2 from 2011-04-26.

'_exptl_crystal_density_meas' value 'not_measured' was changed to '?'
- the value is perceived as not measured.

Automatic conversion script
Id: cif_fix_values 4268 2015-11-12 08:31:59Z antanas 

 Adding full bibliography for 7040392--7040394.cif.
;
_cod_original_sg_symbol_H-M P2(1)2(1)2(1)
_cod_database_code 7040393

loop_
_symmetry_equiv_pos_as_xyz
'x, y, z'
'-x+1/2, -y, z+1/2'
'-x, y+1/2, -z+1/2'
'x+1/2, -y+1/2, -z'

loop_
_atom_site_label
_atom_site_type_symbol
_atom_site_fract_x
_atom_site_fract_y
_atom_site_fract_z
_atom_site_U_iso_or_equiv
_atom_site_adp_type
_atom_site_occupancy
_atom_site_symmetry_multiplicity
_atom_site_calc_flag
_atom_site_refinement_flags
_atom_site_disorder_assembly
_atom_site_disorder_group
Ir Ir 0.374360(14) 0.176033(11) 0.112253(8) 0.02124(5) Uani 1 1 d . . .
N1 N 0.4001(3) 0.0474(3) 0.15333(19) 0.0248(9) Uani 1 1 d . . .
N2 N 0.3940(3) 0.0897(3) 0.02858(18) 0.0248(9) Uani 1 1 d . . .
N3 N 0.3871(4) 0.1014(3) -0.03671(19) 0.0304(9) Uani 1 1 d . . .
N4 N 0.6198(3) 0.2126(2) 0.10987(19) 0.0254(7) Uani 1 1 d . . .
N5 N 0.5185(3) 0.3272(3) 0.08797(18) 0.0251(8) Uani 1 1 d . . .
N6 N 0.1750(3) 0.2578(3) 0.0825(2) 0.0238(9) Uani 1 1 d . . .
N7 N 0.1382(3) 0.1139(3) 0.10066(18) 0.0268(9) Uani 1 1 d . A .
C1 C 0.3622(4) 0.2085(3) 0.2084(2) 0.0264(10) Uani 1 1 d . . .
C2 C 0.3431(4) 0.2945(4) 0.2376(2) 0.0340(13) Uani 1 1 d . . .
H2 H 0.3325 0.3478 0.2107 0.041 Uiso 1 1 calc R . .
C3 C 0.3394(4) 0.3032(4) 0.3056(3) 0.0419(14) Uani 1 1 d . . .
C4 C 0.3535(4) 0.2291(4) 0.3483(3) 0.0424(14) Uani 1 1 d . . .
H4 H 0.3513 0.2365 0.3949 0.051 Uiso 1 1 calc R . .
C5 C 0.3706(5) 0.1454(4) 0.3195(2) 0.0359(11) Uani 1 1 d . . .
C6 C 0.3755(5) 0.1299(3) 0.2515(2) 0.0282(9) Uani 1 1 d . . .
C7 C 0.3954(4) 0.0400(3) 0.2198(2) 0.0303(12) Uani 1 1 d . . .
C8 C 0.4039(4) -0.0491(4) 0.2483(3) 0.0392(14) Uani 1 1 d . . .
H8 H 0.4002 -0.0567 0.2948 0.047 Uiso 1 1 calc R . .
C9 C 0.4176(5) -0.1248(4) 0.2078(3) 0.0443(15) Uani 1 1 d . . .
H9 H 0.4229 -0.1850 0.2270 0.053 Uiso 1 1 calc R . .
C10 C 0.4241(5) -0.1162(4) 0.1395(3) 0.0404(14) Uani 1 1 d . . .
H10 H 0.4357 -0.1689 0.1121 0.048 Uiso 1 1 calc R . .
C11 C 0.4127(3) -0.0270(3) 0.1127(3) 0.0295(10) Uani 1 1 d . . .
C12 C 0.4089(4) -0.0021(3) 0.0438(2) 0.0273(11) Uani 1 1 d . . .
C13 C 0.4130(4) -0.0522(4) -0.0152(3) 0.0345(13) Uani 1 1 d . . .
H13 H 0.4236 -0.1171 -0.0211 0.041 Uiso 1 1 calc R . .
C14 C 0.3980(4) 0.0150(4) -0.0625(3) 0.0322(12) Uani 1 1 d . A .
C15 C 0.3985(4) 0.0050(4) -0.1339(3) 0.0426(15) Uani 1 1 d D . .
C16 C 0.5174(3) 0.2349(3) 0.1057(2) 0.0233(9) Uani 1 1 d . . .
C17 C 0.6806(4) 0.2896(4) 0.0955(2) 0.0298(12) Uani 1 1 d . . .
H17 H 0.7537 0.2916 0.0959 0.036 Uiso 1 1 calc R . .
C18 C 0.6181(4) 0.3599(3) 0.0811(2) 0.0286(10) Uani 1 1 d . . .
H18 H 0.6379 0.4210 0.0684 0.034 Uiso 1 1 calc R . .
C19 C 0.3447(3) 0.3048(3) 0.0819(2) 0.0231(10) Uani 1 1 d . . .
C20 C 0.4219(4) 0.3696(3) 0.0768(2) 0.0238(10) Uani 1 1 d . . .
C21 C 0.4006(4) 0.4637(3) 0.0659(2) 0.0260(11) Uani 1 1 d . . .
H21 H 0.4551 0.5076 0.0629 0.031 Uiso 1 1 calc R . .
C22 C 0.2981(4) 0.4928(3) 0.0596(2) 0.0275(11) Uani 1 1 d . A .
C23 C 0.2186(4) 0.4271(3) 0.0637(2) 0.0284(11) Uani 1 1 d . . .
H23 H 0.1488 0.4455 0.0589 0.034 Uiso 1 1 calc R . .
C24 C 0.2441(4) 0.3345(3) 0.0749(2) 0.0245(10) Uani 1 1 d . . .
C25 C 0.2180(3) 0.1740(4) 0.1001(2) 0.0240(9) Uani 1 1 d . . .
C26 C 0.0700(4) 0.2484(4) 0.0719(3) 0.0293(12) Uani 1 1 d . . .
H26 H 0.0233 0.2961 0.0590 0.035 Uiso 1 1 calc R . .
C27 C 0.0478(4) 0.1599(4) 0.0831(3) 0.0313(12) Uani 1 1 d . . .
H27 H -0.0185 0.1324 0.0799 0.038 Uiso 1 1 calc R . .
C28 C 0.6565(4) 0.1227(4) 0.1349(2) 0.0297(12) Uani 1 1 d . . .
H28 H 0.6098 0.0729 0.1178 0.036 Uiso 1 1 calc R . .
C29 C 0.6516(4) 0.1211(4) 0.2097(2) 0.0379(14) Uani 1 1 d . . .
H29A H 0.7006 0.1664 0.2277 0.057 Uiso 1 1 calc R . .
H29B H 0.6692 0.0586 0.2256 0.057 Uiso 1 1 calc R . .
H29C H 0.5819 0.1372 0.2241 0.057 Uiso 1 1 calc R . .
C30 C 0.7652(4) 0.1019(4) 0.1107(3) 0.0361(12) Uani 1 1 d . . .
H30A H 0.7678 0.1085 0.0626 0.054 Uiso 1 1 calc R . .
H30B H 0.7841 0.0381 0.1229 0.054 Uiso 1 1 calc R . .
H30C H 0.8136 0.1458 0.1310 0.054 Uiso 1 1 calc R . .
C31 C 0.2736(4) 0.5977(3) 0.0520(2) 0.0321(12) Uani 1 1 d D . .
C32 C 0.3473(9) 0.6439(6) 0.0012(5) 0.068(3) Uani 0.702(6) 1 d PD A 1
H32A H 0.4187 0.6350 0.0153 0.102 Uiso 0.702(6) 1 calc PR A 1
H32B H 0.3323 0.7107 -0.0016 0.102 Uiso 0.702(6) 1 calc PR A 1
H32C H 0.3372 0.6152 -0.0422 0.102 Uiso 0.702(6) 1 calc PR A 1
C33 C 0.2910(9) 0.6445(6) 0.1187(4) 0.063(3) Uani 0.702(6) 1 d PD A 1
H33A H 0.3612 0.6317 0.1338 0.094 Uiso 0.702(6) 1 calc PR A 1
H33B H 0.2417 0.6198 0.1509 0.094 Uiso 0.702(6) 1 calc PR A 1
H33C H 0.2813 0.7119 0.1142 0.094 Uiso 0.702(6) 1 calc PR A 1
C34 C 0.1650(6) 0.6166(7) 0.0278(7) 0.067(4) Uani 0.702(6) 1 d PD A 1
H34A H 0.1551 0.5871 -0.0154 0.101 Uiso 0.702(6) 1 calc PR A 1
H34B H 0.1545 0.6840 0.0237 0.101 Uiso 0.702(6) 1 calc PR A 1
H34C H 0.1154 0.5910 0.0593 0.101 Uiso 0.702(6) 1 calc PR A 1
C32' C 0.3712(13) 0.6572(14) 0.0452(13) 0.068(3) Uani 0.298(6) 1 d PD A 2
H32D H 0.4138 0.6499 0.0848 0.102 Uiso 0.298(6) 1 calc PR A 2
H32E H 0.3520 0.7229 0.0402 0.102 Uiso 0.298(6) 1 calc PR A 2
H32F H 0.4101 0.6370 0.0064 0.102 Uiso 0.298(6) 1 calc PR A 2
C33' C 0.2069(18) 0.6265(15) 0.1117(9) 0.063(3) Uani 0.298(6) 1 d PD A 2
H33D H 0.2467 0.6189 0.1524 0.094 Uiso 0.298(6) 1 calc PR A 2
H33E H 0.1454 0.5870 0.1135 0.094 Uiso 0.298(6) 1 calc PR A 2
H33F H 0.1862 0.6918 0.1069 0.094 Uiso 0.298(6) 1 calc PR A 2
C34' C 0.209(2) 0.610(2) -0.0102(10) 0.067(4) Uani 0.298(6) 1 d PD A 2
H34D H 0.1435 0.5769 -0.0053 0.101 Uiso 0.298(6) 1 calc PR A 2
H34E H 0.2462 0.5858 -0.0483 0.101 Uiso 0.298(6) 1 calc PR A 2
H34F H 0.1949 0.6769 -0.0169 0.101 Uiso 0.298(6) 1 calc PR A 2
C35 C 0.1470(3) 0.0161(3) 0.1195(2) 0.0313(11) Uani 1 1 d D . .
H35 H 0.2192 0.0047 0.1344 0.038 Uiso 0.702(6) 1 calc PR A 1
H35' H 0.2207 -0.0024 0.1145 0.038 Uiso 0.298(6) 1 calc PR A 2
C36 C 0.1235(10) -0.0506(9) 0.0631(6) 0.048(3) Uani 0.702(6) 1 d PD A 1
H36A H 0.1873 -0.0807 0.0486 0.072 Uiso 0.702(6) 1 calc PR A 1
H36B H 0.0933 -0.0159 0.0262 0.072 Uiso 0.702(6) 1 calc PR A 1
H36C H 0.0748 -0.0982 0.0782 0.072 Uiso 0.702(6) 1 calc PR A 1
C37 C 0.0757(9) -0.0015(14) 0.1779(4) 0.064(4) Uani 0.702(6) 1 d PD A 1
H37A H 0.1032 0.0296 0.2172 0.096 Uiso 0.702(6) 1 calc PR A 1
H37B H 0.0708 -0.0686 0.1861 0.096 Uiso 0.702(6) 1 calc PR A 1
H37C H 0.0071 0.0233 0.1680 0.096 Uiso 0.702(6) 1 calc PR A 1
C36' C 0.084(2) -0.039(2) 0.0684(17) 0.048(3) Uani 0.298(6) 1 d PD A 2
H36D H 0.1185 -0.0350 0.0254 0.072 Uiso 0.298(6) 1 calc PR A 2
H36E H 0.0151 -0.0117 0.0650 0.072 Uiso 0.298(6) 1 calc PR A 2
H36F H 0.0791 -0.1039 0.0821 0.072 Uiso 0.298(6) 1 calc PR A 2
C37' C 0.117(3) 0.001(4) 0.1915(8) 0.064(4) Uani 0.298(6) 1 d PD A 2
H37D H 0.1612 0.0393 0.2199 0.096 Uiso 0.298(6) 1 calc PR A 2
H37E H 0.1258 -0.0648 0.2030 0.096 Uiso 0.298(6) 1 calc PR A 2
H37F H 0.0451 0.0191 0.1979 0.096 Uiso 0.298(6) 1 calc PR A 2
F1 F 0.3225(3) 0.3883(2) 0.33248(17) 0.0600(10) Uani 1 1 d . . .
F2 F 0.3872(3) 0.0722(2) 0.36121(14) 0.0528(9) Uani 1 1 d . . .
F3 F 0.3205(5) 0.0491(6) -0.1649(4) 0.077(3) Uani 0.702(6) 1 d PD A 1
F4 F 0.3883(7) -0.0849(4) -0.1540(3) 0.078(2) Uani 0.702(6) 1 d PDU A 1
F5 F 0.4861(5) 0.0356(6) -0.1622(4) 0.071(3) Uani 0.702(6) 1 d PD A 1
F3' F 0.3638(16) 0.0801(11) -0.1660(11) 0.077(3) Uani 0.298(6) 1 d PD A 2
F4' F 0.3307(12) -0.0593(11) -0.1538(9) 0.078(2) Uani 0.298(6) 1 d PD A 2
F5' F 0.4885(11) -0.0144(15) -0.1609(12) 0.071(3) Uani 0.298(6) 1 d PD A 2
C38 C 0.0577(6) 0.2668(6) 0.2588(4) 0.086(3) Uani 1 1 d . . .
H38A H 0.1080 0.2186 0.2453 0.103 Uiso 1 1 calc R . .
H38B H 0.0664 0.3216 0.2297 0.103 Uiso 1 1 calc R . .
Cl1 Cl 0.0787(2) 0.2982(2) 0.34015(19) 0.1622(17) Uani 1 1 d . . .
Cl2 Cl -0.06708(19) 0.2234(2) 0.25192(14) 0.1062(8) Uani 1 1 d . . .

loop_
_atom_site_aniso_label
_atom_site_aniso_U_11
_atom_site_aniso_U_22
_atom_site_aniso_U_33
_atom_site_aniso_U_23
_atom_site_aniso_U_13
_atom_site_aniso_U_12
Ir 0.02058(8) 0.01987(8) 0.02328(7) 0.00227(7) -0.00119(8) -0.00145(8)
N1 0.022(2) 0.021(2) 0.031(2) 0.0041(16) -0.0007(16) -0.0013(15)
N2 0.022(2) 0.024(2) 0.0282(19) 0.0026(15) -0.0002(16) 0.0016(17)
N3 0.028(2) 0.030(2) 0.033(2) -0.0011(17) 0.002(2) -0.002(2)
N4 0.0247(18) 0.0227(17) 0.0289(18) -0.0039(16) -0.003(2) 0.0010(18)
N5 0.024(2) 0.025(2) 0.0270(19) 0.0008(18) -0.0003(15) -0.003(2)
N6 0.021(2) 0.023(2) 0.027(2) 0.0009(17) -0.0022(17) 0.0031(17)
N7 0.022(2) 0.027(2) 0.032(2) 0.0045(16) -0.0003(19) -0.0062(18)
C1 0.020(3) 0.030(2) 0.029(2) -0.0026(18) 0.004(2) -0.004(2)
C2 0.040(3) 0.032(3) 0.030(3) 0.002(2) 0.007(2) -0.005(2)
C3 0.050(4) 0.036(3) 0.039(3) -0.010(2) 0.002(2) 0.000(3)
C4 0.051(4) 0.050(3) 0.027(3) 0.001(2) -0.001(2) -0.006(3)
C5 0.039(3) 0.040(3) 0.028(2) 0.008(2) -0.001(3) -0.008(3)
C6 0.024(2) 0.029(2) 0.032(2) 0.0021(19) 0.003(3) -0.006(3)
C7 0.028(3) 0.031(3) 0.032(2) 0.011(2) -0.005(2) 0.001(2)
C8 0.044(4) 0.035(3) 0.038(3) 0.016(2) 0.002(2) 0.004(2)
C9 0.054(4) 0.023(3) 0.055(4) 0.020(3) -0.005(3) 0.001(3)
C10 0.052(4) 0.020(3) 0.049(3) 0.007(2) 0.005(3) 0.006(2)
C11 0.023(2) 0.026(2) 0.039(3) 0.005(3) 0.002(2) -0.0005(19)
C12 0.025(3) 0.023(3) 0.034(3) 0.002(2) 0.001(2) -0.0026(19)
C13 0.034(3) 0.025(3) 0.044(3) -0.003(2) 0.001(2) -0.003(2)
C14 0.026(3) 0.035(3) 0.035(3) -0.007(2) 0.002(2) -0.003(2)
C15 0.044(4) 0.047(4) 0.037(3) -0.014(3) -0.002(2) 0.006(3)
C16 0.023(2) 0.025(2) 0.022(2) -0.004(2) -0.002(2) 0.0015(19)
C17 0.022(3) 0.032(3) 0.035(3) -0.002(2) -0.003(2) -0.010(2)
C18 0.028(3) 0.028(2) 0.029(2) -0.0031(18) 0.003(2) -0.012(2)
C19 0.028(3) 0.021(3) 0.021(2) -0.0011(17) -0.0002(17) -0.0027(18)
C20 0.029(3) 0.019(2) 0.023(2) -0.0004(19) 0.0033(19) -0.001(2)
C21 0.030(3) 0.018(2) 0.029(2) 0.0000(19) 0.002(2) -0.003(2)
C22 0.035(3) 0.025(3) 0.022(2) 0.003(2) 0.001(2) 0.003(2)
C23 0.029(3) 0.031(3) 0.025(2) 0.001(2) 0.003(2) 0.000(2)
C24 0.030(3) 0.019(3) 0.024(2) 0.002(2) -0.0004(18) 0.001(2)
C25 0.022(2) 0.026(2) 0.024(2) -0.001(2) -0.0003(17) -0.007(2)
C26 0.024(3) 0.034(3) 0.029(3) 0.000(2) -0.002(2) 0.003(2)
C27 0.017(2) 0.040(4) 0.037(3) -0.002(2) 0.000(2) -0.002(2)
C28 0.020(3) 0.029(3) 0.040(3) -0.003(2) -0.0036(19) 0.000(2)
C29 0.041(4) 0.040(3) 0.033(3) 0.008(2) 0.001(2) 0.004(2)
C30 0.031(3) 0.046(3) 0.032(3) -0.005(3) -0.001(3) 0.008(2)
C31 0.040(3) 0.022(3) 0.035(3) 0.003(2) 0.002(2) 0.004(2)
C32 0.097(8) 0.025(4) 0.082(8) 0.021(5) 0.027(7) 0.008(5)
C33 0.098(8) 0.042(5) 0.049(5) -0.016(4) -0.009(6) 0.018(5)
C34 0.049(7) 0.035(4) 0.119(11) 0.009(7) -0.036(6) 0.008(5)
C32' 0.097(8) 0.025(4) 0.082(8) 0.021(5) 0.027(7) 0.008(5)
C33' 0.098(8) 0.042(5) 0.049(5) -0.016(4) -0.009(6) 0.018(5)
C34' 0.049(7) 0.035(4) 0.119(11) 0.009(7) -0.036(6) 0.008(5)
C35 0.024(3) 0.025(2) 0.044(3) 0.008(2) -0.005(2) -0.0020(19)
C36 0.074(9) 0.021(5) 0.050(4) -0.004(3) -0.007(8) 0.010(7)
C37 0.115(12) 0.040(4) 0.038(5) 0.018(6) 0.007(6) -0.005(9)
C36' 0.074(9) 0.021(5) 0.050(4) -0.004(3) -0.007(8) 0.010(7)
C37' 0.115(12) 0.040(4) 0.038(5) 0.018(6) 0.007(6) -0.005(9)
F1 0.094(3) 0.044(2) 0.0419(19) -0.0119(17) 0.0071(19) 0.0021(19)
F2 0.072(2) 0.053(2) 0.0334(15) 0.0165(14) -0.0014(18) 0.007(2)
F3 0.057(6) 0.132(7) 0.041(2) -0.019(4) -0.016(4) 0.043(4)
F4 0.117(6) 0.061(4) 0.057(2) -0.033(3) 0.003(4) -0.003(4)
F5 0.059(3) 0.115(8) 0.040(2) -0.016(6) 0.011(2) -0.022(4)
F3' 0.057(6) 0.132(7) 0.041(2) -0.019(4) -0.016(4) 0.043(4)
F4' 0.117(6) 0.061(4) 0.057(2) -0.033(3) 0.003(4) -0.003(4)
F5' 0.059(3) 0.115(8) 0.040(2) -0.016(6) 0.011(2) -0.022(4)
C38 0.090(6) 0.075(6) 0.092(7) -0.021(5) 0.003(5) -0.001(5)
Cl1 0.106(2) 0.176(3) 0.204(3) -0.115(3) -0.061(2) 0.068(2)
Cl2 0.0877(16) 0.120(2) 0.111(2) -0.0098(17) -0.0038(15) -0.0184(15)

loop_
_atom_type_symbol
_atom_type_description
_atom_type_scat_dispersion_real
_atom_type_scat_dispersion_imag
_atom_type_scat_source
C C 0.0033 0.0016 'International Tables Vol C Tables 4.2.6.8 and 6.1.1.4'
H H 0.0000 0.0000 'International Tables Vol C Tables 4.2.6.8 and 6.1.1.4'
N N 0.0061 0.0033 'International Tables Vol C Tables 4.2.6.8 and 6.1.1.4'
F F 0.0171 0.0103 'International Tables Vol C Tables 4.2.6.8 and 6.1.1.4'
Cl Cl 0.1484 0.1585 'International Tables Vol C Tables 4.2.6.8 and 6.1.1.4'
Ir Ir -1.4442 7.9887 'International Tables Vol C Tables 4.2.6.8 and 6.1.1.4'

loop_
_geom_angle_atom_site_label_1
_geom_angle_atom_site_label_2
_geom_angle_atom_site_label_3
_geom_angle
C19 Ir C1 93.94(18)
C19 Ir C16 76.83(18)
C1 Ir C16 92.21(19)
C19 Ir C25 77.46(19)
C1 Ir C25 92.40(18)
C16 Ir C25 154.1(2)
C19 Ir N1 173.94(17)
C1 Ir N1 80.12(17)
C16 Ir N1 104.43(16)
C25 Ir N1 101.44(17)
C19 Ir N2 108.70(16)
C1 Ir N2 157.29(16)
C16 Ir N2 94.62(16)
C25 Ir N2 90.84(16)
N1 Ir N2 77.21(15)
C7 N1 C11 123.2(4)
C7 N1 Ir 117.8(3)
C11 N1 Ir 118.7(3)
N3 N2 C12 110.7(4)
N3 N2 Ir 135.4(3)
C12 N2 Ir 113.6(3)
N2 N3 C14 105.1(4)
C16 N4 C17 110.8(4)
C16 N4 C28 122.9(4)
C17 N4 C28 125.9(4)
C16 N5 C18 111.3(4)
C16 N5 C20 116.6(4)
C18 N5 C20 132.0(4)
C25 N6 C26 110.8(4)
C25 N6 C24 116.5(4)
C26 N6 C24 132.6(5)
C25 N7 C27 110.0(4)
C25 N7 C35 123.8(4)
C27 N7 C35 126.1(4)
C2 C1 C6 117.3(4)
C2 C1 Ir 129.3(4)
C6 C1 Ir 113.4(3)
C3 C2 C1 120.7(5)
F1 C3 C4 117.6(5)
F1 C3 C2 119.1(5)
C4 C3 C2 123.3(5)
C5 C4 C3 115.7(5)
C4 C5 F2 116.2(4)
C4 C5 C6 125.0(5)
F2 C5 C6 118.7(4)
C5 C6 C1 117.9(4)
C5 C6 C7 125.6(4)
C1 C6 C7 116.5(4)
N1 C7 C8 118.5(5)
N1 C7 C6 112.1(4)
C8 C7 C6 129.3(5)
C9 C8 C7 118.9(5)
C8 C9 C10 122.1(5)
C9 C10 C11 117.5(5)
N1 C11 C10 119.8(5)
N1 C11 C12 112.9(4)
C10 C11 C12 127.3(5)
N2 C12 C13 108.0(4)
N2 C12 C11 117.5(4)
C13 C12 C11 134.5(5)
C14 C13 C12 103.4(5)
N3 C14 C13 112.8(5)
N3 C14 C15 118.4(5)
C13 C14 C15 128.7(5)
F5' C15 F3' 105.5(15)
F5' C15 F4' 108.3(12)
F3' C15 F4' 100.8(12)
F5' C15 F5 31.3(10)
F3' C15 F5 79.3(10)
F4' C15 F5 130.8(9)
F5' C15 F3 124.8(13)
F3' C15 F3 31.0(9)
F4' C15 F3 71.9(9)
F5 C15 F3 106.4(7)
F5' C15 F4 76.3(10)
F3' C15 F4 125.9(11)
F4' C15 F4 36.0(8)
F5 C15 F4 105.4(6)
F3 C15 F4 103.5(6)
F5' C15 C14 115.9(12)
F3' C15 C14 113.7(11)
F4' C15 C14 111.4(10)
F5 C15 C14 113.3(6)
F3 C15 C14 114.4(6)
F4 C15 C14 113.0(5)
N4 C16 N5 103.4(4)
N4 C16 Ir 141.4(3)
N5 C16 Ir 115.1(3)
C18 C17 N4 107.5(4)
C17 C18 N5 107.0(4)
C20 C19 C24 118.3(4)
C20 C19 Ir 120.8(3)
C24 C19 Ir 120.2(3)
C19 C20 C21 121.6(5)
C19 C20 N5 110.2(4)
C21 C20 N5 128.1(4)
C20 C21 C22 119.4(4)
C23 C22 C21 119.7(4)
C23 C22 C31 120.6(4)
C21 C22 C31 119.6(4)
C24 C23 C22 118.5(5)
C19 C24 C23 122.6(5)
C19 C24 N6 110.2(4)
C23 C24 N6 127.2(4)
N7 C25 N6 104.4(4)
N7 C25 Ir 140.4(4)
N6 C25 Ir 115.1(3)
C27 C26 N6 106.3(5)
C26 C27 N7 108.4(4)
N4 C28 C29 110.2(4)
N4 C28 C30 111.3(4)
C29 C28 C30 111.0(4)
C34 C31 C33 110.2(7)
C34 C31 C34' 36.7(11)
C33 C31 C34' 139.4(12)
C34 C31 C32' 129.7(10)
C33 C31 C32' 73.2(11)
C34' C31 C32' 108.3(14)
C34 C31 C33' 71.6(11)
C33 C31 C33' 43.3(10)
C34' C31 C33' 107.7(15)
C32' C31 C33' 112.6(14)
C34 C31 C22 113.4(5)
C33 C31 C22 108.1(5)
C34' C31 C22 108.2(11)
C32' C31 C22 112.4(9)
C33' C31 C22 107.4(9)
C34 C31 C32 106.3(7)
C33 C31 C32 107.9(7)
C34' C31 C32 75.0(12)
C32' C31 C32 36.4(9)
C33' C31 C32 138.6(10)
C22 C31 C32 110.7(5)
N7 C35 C36 113.1(7)
N7 C35 C37 108.3(8)
C36 C35 C37 111.0(9)
N7 C35 C37' 112(2)
C36 C35 C37' 125(2)
C37 C35 C37' 22.9(18)
N7 C35 C36' 105.8(16)
C36 C35 C36' 20.7(13)
C37 C35 C36' 96.7(17)
C37' C35 C36' 116(2)
Cl1 C38 Cl2 108.5(5)

loop_
_geom_bond_atom_site_label_1
_geom_bond_atom_site_label_2
_geom_bond_distance
Ir C19 1.985(4)
Ir C1 2.011(4)
Ir C16 2.046(4)
Ir C25 2.047(4)
Ir N1 2.053(4)
Ir N2 2.116(4)
N1 C7 1.352(6)
N1 C11 1.358(6)
N2 N3 1.337(5)
N2 C12 1.367(6)
N3 C14 1.353(6)
N4 C16 1.371(6)
N4 C17 1.390(6)
N4 C28 1.467(6)
N5 C16 1.374(6)
N5 C18 1.384(6)
N5 C20 1.413(6)
N6 C25 1.374(6)
N6 C26 1.388(6)
N6 C24 1.430(6)
N7 C25 1.351(6)
N7 C27 1.394(6)
N7 C35 1.459(6)
C1 C2 1.391(7)
C1 C6 1.438(6)
C2 C3 1.385(7)
C3 F1 1.355(6)
C3 C4 1.383(8)
C4 C5 1.354(7)
C5 F2 1.366(5)
C5 C6 1.398(6)
C6 C7 1.465(7)
C7 C8 1.408(7)
C8 C9 1.374(8)
C9 C10 1.392(8)
C10 C11 1.398(7)
C11 C12 1.443(7)
C12 C13 1.395(7)
C13 C14 1.375(7)
C14 C15 1.455(7)
C15 F5' 1.320(9)
C15 F3' 1.337(10)
C15 F4' 1.338(9)
C15 F5 1.348(7)
C15 F3 1.351(7)
C15 F4 1.359(6)
C17 C18 1.329(7)
C19 C20 1.372(6)
C19 C24 1.383(6)
C20 C21 1.397(6)
C21 C22 1.403(7)
C22 C23 1.401(7)
C22 C31 1.546(7)
C23 C24 1.389(7)
C26 C27 1.323(8)
C28 C29 1.517(7)
C28 C30 1.525(7)
C31 C34 1.519(7)
C31 C33 1.526(7)
C31 C34' 1.529(10)
C31 C32' 1.536(10)
C31 C33' 1.544(10)
C31 C32 1.556(7)
C35 C36 1.523(7)
C35 C37 1.525(8)
C35 C37' 1.525(10)
C35 C36' 1.535(10)
C38 Cl1 1.730(9)
C38 Cl2 1.743(8)
